data_4333441
loop_
_publ_author_name
'Figueroa, Joshua S.'
'Yurkerwich, Kevin'
'Melnick, Jonathan'
'Buccella, Daniela'
'Parkin, Gerard'

_publ_section_title
;
 Applications of bis(1-R-imidazol-2-yl)disulfides and diselenides as
 ligands for main-group and transition metals: kappa2-(N,N) coordination,
 S-S bond cleavage, and S-S/E-E (E = S, Se) bond metathesis reactions.
;
_journal_issue 22
_journal_name_full 'Inorganic chemistry'
_journal_page_first 9234
_journal_page_last 9244
_journal_paper_doi 10.1021/ic701228y
_journal_volume 46
_journal_year 2007
_chemical_formula_sum 'C25 H28 Cl4 Fe N4 Se2'
_chemical_formula_weight 740.08
_chemical_name_systematic
;

 ?

;
_space_group_IT_number 14
_symmetry_cell_setting monoclinic
_symmetry_space_group_name_Hall '-P 2yn'
_symmetry_space_group_name_H-M 'P 1 21/n 1'
_atom_sites_solution_hydrogens geom
_atom_sites_solution_primary direct
_atom_sites_solution_secondary difmap
_audit_creation_method SHELXL-97
_cell_angle_alpha 90.00
_cell_angle_beta 98.144(2)
_cell_angle_gamma 90.00
_cell_formula_units_Z 4
_cell_length_a 8.6315(8)
_cell_length_b 14.2880(14)
_cell_length_c 25.144(3)
_cell_measurement_reflns_used 5649
_cell_measurement_temperature 243(2)
_cell_measurement_theta_max 25.87
_cell_measurement_theta_min 2.41
_cell_volume 3069.7(6)
_computing_cell_refinement 'Bruker SMART'
_computing_data_collection 'Bruker SMART'
_computing_data_reduction 'Bruker SAINT'
_computing_molecular_graphics 'Bruker SHELXTL'
_computing_publication_material 'Bruker SHELXTL'
_computing_structure_refinement 'SHELXL-97 (Sheldrick, 1997)'
_computing_structure_solution 'SHELXS-97 (Sheldrick, 1990)'
_diffrn_ambient_temperature 243(2)
_diffrn_measured_fraction_theta_full 0.999
_diffrn_measured_fraction_theta_max 0.999
_diffrn_measurement_device_type 'CCD area detector'
_diffrn_measurement_method 'phi and omega scans'
_diffrn_radiation_monochromator graphite
_diffrn_radiation_source 'fine-focus sealed tube'
_diffrn_radiation_type MoK\a
_diffrn_radiation_wavelength 0.71073
_diffrn_reflns_av_R_equivalents 0.0462
_diffrn_reflns_av_sigmaI/netI 0.0583
_diffrn_reflns_limit_h_max 10
_diffrn_reflns_limit_h_min -4
_diffrn_reflns_limit_k_max 17
_diffrn_reflns_limit_k_min -17
_diffrn_reflns_limit_l_max 31
_diffrn_reflns_limit_l_min -31
_diffrn_reflns_number 19918
_diffrn_reflns_theta_full 26.37
_diffrn_reflns_theta_max 26.37
_diffrn_reflns_theta_min 2.17
_exptl_absorpt_coefficient_mu 3.232
_exptl_absorpt_correction_T_max 1.0
_exptl_absorpt_correction_T_min 0.799530
_exptl_absorpt_correction_type empirical
_exptl_absorpt_process_details SADABS
_exptl_crystal_colour orange
_exptl_crystal_density_diffrn 1.601
_exptl_crystal_density_method 'not measured'
_exptl_crystal_description plate
_exptl_crystal_F_000 1472
_exptl_crystal_size_max 0.2
_exptl_crystal_size_mid 0.1
_exptl_crystal_size_min 0.03
_refine_diff_density_max 0.669
_refine_diff_density_min -0.780
_refine_diff_density_rms 0.082
_refine_ls_extinction_method none
_refine_ls_goodness_of_fit_ref 1.020
_refine_ls_hydrogen_treatment constr
_refine_ls_matrix_type full
_refine_ls_number_parameters 325
_refine_ls_number_reflns 6264
_refine_ls_number_restraints 0
_refine_ls_restrained_S_all 1.020
_refine_ls_R_factor_all 0.0836
_refine_ls_R_factor_gt 0.0392
_refine_ls_shift/su_max 0.001
_refine_ls_shift/su_mean 0.000
_refine_ls_structure_factor_coef Fsqd
_refine_ls_weighting_details 'calc w=1/[\s^2^(Fo^2^)+(0.0400P)^2^+2.0841P] where P=(Fo^2^+2Fc^2^)/3'
_refine_ls_weighting_scheme calc
_refine_ls_wR_factor_gt 0.0828
_refine_ls_wR_factor_ref 0.0981
_reflns_number_gt 4048
_reflns_number_total 6264
_reflns_threshold_expression >2sigma(I)
_cod_data_source_file ic701228ysup4.cif
_cod_data_source_block jf24s10
_cod_depositor_comments
;
The following automatic conversions were performed:

'_symmetry_cell_setting' value 'Monoclinic' changed to 'monoclinic'
according to /home/saulius/struct/CIF-dictionaries/cif_core.dic
dictionary named 'cif_core.dic' version 2.4.2 from 2011-04-26.

Automatic conversion script
Id: cif_fix_values 1891 2012-01-12 08:04:46Z andrius 

 Adding full bibliography for 4333438--4333444.cif.
;
_cod_original_cell_volume 3069.7(5)
_cod_original_sg_symbol_H-M P2(1)/n
_cod_database_code 4333441

loop_
_symmetry_equiv_pos_as_xyz
'x, y, z'
'-x+1/2, y+1/2, -z+1/2'
'-x, -y, -z'
'x-1/2, -y-1/2, z-1/2'

loop_
_atom_site_label
_atom_site_type_symbol
_atom_site_fract_x
_atom_site_fract_y
_atom_site_fract_z
_atom_site_U_iso_or_equiv
_atom_site_adp_type
_atom_site_occupancy
_atom_site_symmetry_multiplicity
_atom_site_calc_flag
_atom_site_refinement_flags
Se1 Se 0.90201(5) 0.75833(3) 0.094144(18) 0.04452(14) Uani 1 1 d .
Fe Fe 0.56433(6) 0.57129(4) 0.11871(2) 0.03648(16) Uani 1 1 d .
Cl1 Cl 0.30029(12) 0.58595(9) 0.10833(6) 0.0567(3) Uani 1 1 d .
Se2 Se 0.95601(4) 0.64214(3) 0.158089(18) 0.03889(13) Uani 1 1 d .
Cl2 Cl 0.67786(12) 0.42883(8) 0.12623(5) 0.0467(3) Uani 1 1 d .
Cl3 Cl 1.2429(2) 0.87126(14) 0.15421(8) 0.1040(6) Uani 1 1 d .
Cl4 Cl 1.5013(2) 0.87387(16) 0.09563(13) 0.1483(10) Uani 1 1 d .
N11 N 0.6293(4) 0.6440(2) 0.05228(14) 0.0383(8) Uani 1 1 d .
C11 C 0.7499(4) 0.6969(3) 0.04385(17) 0.0369(10) Uani 1 1 d .
N12 N 0.7512(4) 0.7121(2) -0.00873(14) 0.0392(9) Uani 1 1 d .
C12 C 0.5509(5) 0.6258(3) 0.00152(18) 0.0443(11) Uani 1 1 d .
H12A H 0.4594 0.5895 -0.0055 0.053 Uiso 1 1 calc R
C13 C 0.6230(5) 0.6668(3) -0.03657(19) 0.0464(12) Uani 1 1 d .
H13A H 0.5927 0.6650 -0.0740 0.056 Uiso 1 1 calc R
C14 C 0.8716(5) 0.7625(3) -0.03134(16) 0.0385(10) Uani 1 1 d .
C15 C 0.8511(5) 0.8572(3) -0.04229(19) 0.0485(11) Uani 1 1 d .
C16 C 0.9729(6) 0.9037(4) -0.0632(2) 0.0609(14) Uani 1 1 d .
H16A H 0.9625 0.9678 -0.0713 0.073 Uiso 1 1 calc R
C17 C 1.1061(6) 0.8579(4) -0.0721(2) 0.0576(14) Uani 1 1 d .
C18 C 1.1216(5) 0.7644(4) -0.06064(19) 0.0551(13) Uani 1 1 d .
H18A H 1.2132 0.7333 -0.0671 0.066 Uiso 1 1 calc R
C19 C 1.0060(5) 0.7139(3) -0.03976(18) 0.0429(11) Uani 1 1 d .
N21 N 0.6470(4) 0.6479(2) 0.18763(14) 0.0390(8) Uani 1 1 d .
C21 C 0.7963(4) 0.6723(3) 0.19954(17) 0.0361(10) Uani 1 1 d .
N22 N 0.8198(4) 0.7223(2) 0.24581(14) 0.0395(9) Uani 1 1 d .
C22 C 0.5735(5) 0.6850(3) 0.22783(19) 0.0496(12) Uani 1 1 d .
H22A H 0.4660 0.6799 0.2299 0.059 Uiso 1 1 calc R
C23 C 0.6777(5) 0.7297(4) 0.2638(2) 0.0544(13) Uani 1 1 d .
H23A H 0.6571 0.7602 0.2952 0.065 Uiso 1 1 calc R
C24 C 0.9668(5) 0.7660(3) 0.26787(17) 0.0400(10) Uani 1 1 d .
C25 C 1.0830(5) 0.7118(3) 0.29648(17) 0.0445(11) Uani 1 1 d .
C26 C 1.2243(5) 0.7557(4) 0.31514(18) 0.0489(12) Uani 1 1 d .
H26A H 1.3050 0.7205 0.3348 0.059 Uiso 1 1 calc R
C27 C 1.2495(5) 0.8489(4) 0.30567(19) 0.0481(12) Uani 1 1 d .
C28 C 1.1281(5) 0.9001(3) 0.27833(18) 0.0486(12) Uani 1 1 d .
H28A H 1.1433 0.9644 0.2729 0.058 Uiso 1 1 calc R
C29 C 0.9846(5) 0.8607(3) 0.25852(18) 0.0458(11) Uani 1 1 d .
C31 C 1.3145(7) 0.8328(4) 0.0962(3) 0.104(2) Uani 1 1 d .
H31A H 1.3147 0.7642 0.0952 0.124 Uiso 1 1 calc R
H31B H 1.2463 0.8554 0.0643 0.124 Uiso 1 1 calc R
C151 C 0.7045(7) 0.9077(4) -0.0323(3) 0.0794(18) Uani 1 1 d .
H15A H 0.6346 0.8640 -0.0182 0.119 Uiso 1 1 calc R
H15B H 0.6529 0.9338 -0.0658 0.119 Uiso 1 1 calc R
H15C H 0.7316 0.9576 -0.0066 0.119 Uiso 1 1 calc R
C171 C 1.2354(7) 0.9107(5) -0.0950(3) 0.099(2) Uani 1 1 d .
H17A H 1.2055 0.9758 -0.1004 0.148 Uiso 1 1 calc R
H17B H 1.2511 0.8831 -0.1291 0.148 Uiso 1 1 calc R
H17C H 1.3317 0.9067 -0.0700 0.148 Uiso 1 1 calc R
C191 C 1.0251(6) 0.6115(3) -0.0270(2) 0.0605(14) Uani 1 1 d .
H19A H 1.1255 0.5902 -0.0355 0.091 Uiso 1 1 calc R
H19B H 0.9418 0.5766 -0.0481 0.091 Uiso 1 1 calc R
H19C H 1.0205 0.6017 0.0109 0.091 Uiso 1 1 calc R
C251 C 1.0613(6) 0.6084(3) 0.3059(2) 0.0626(14) Uani 1 1 d .
H25A H 1.1553 0.5832 0.3267 0.094 Uiso 1 1 calc R
H25B H 1.0416 0.5762 0.2716 0.094 Uiso 1 1 calc R
H25C H 0.9732 0.5993 0.3254 0.094 Uiso 1 1 calc R
C271 C 1.4040(5) 0.8944(4) 0.3246(2) 0.0665(15) Uani 1 1 d .
H27A H 1.4752 0.8486 0.3430 0.100 Uiso 1 1 calc R
H27B H 1.3891 0.9450 0.3491 0.100 Uiso 1 1 calc R
H27C H 1.4475 0.9192 0.2940 0.100 Uiso 1 1 calc R
C291 C 0.8567(6) 0.9190(4) 0.2273(2) 0.0626(14) Uani 1 1 d .
H29A H 0.7656 0.8800 0.2164 0.094 Uiso 1 1 calc R
H29B H 0.8936 0.9445 0.1956 0.094 Uiso 1 1 calc R
H29C H 0.8287 0.9697 0.2497 0.094 Uiso 1 1 calc R

loop_
_atom_site_aniso_label
_atom_site_aniso_U_11
_atom_site_aniso_U_22
_atom_site_aniso_U_33
_atom_site_aniso_U_23
_atom_site_aniso_U_13
_atom_site_aniso_U_12
Se1 0.0446(2) 0.0498(3) 0.0381(3) -0.0005(2) 0.0022(2) -0.0163(2)
Fe 0.0294(3) 0.0425(4) 0.0381(4) -0.0011(3) 0.0066(3) -0.0028(3)
Cl1 0.0302(5) 0.0631(8) 0.0780(9) 0.0068(7) 0.0115(5) -0.0017(5)
Se2 0.0329(2) 0.0498(3) 0.0340(2) -0.0049(2) 0.00475(18) 0.0042(2)
Cl2 0.0415(5) 0.0478(7) 0.0499(7) -0.0030(5) 0.0034(5) 0.0040(5)
Cl3 0.0953(11) 0.1110(14) 0.1108(15) -0.0408(12) 0.0323(11) -0.0341(11)
Cl4 0.0852(12) 0.1128(17) 0.263(3) 0.0124(18) 0.0798(16) 0.0082(12)
N11 0.0343(17) 0.042(2) 0.038(2) -0.0011(17) 0.0045(16) -0.0091(16)
C11 0.034(2) 0.041(3) 0.036(3) 0.001(2) 0.0046(19) -0.0015(19)
N12 0.0402(18) 0.045(2) 0.031(2) 0.0028(17) 0.0004(16) -0.0059(16)
C12 0.035(2) 0.052(3) 0.044(3) -0.001(2) -0.003(2) -0.011(2)
C13 0.045(2) 0.056(3) 0.035(3) 0.003(2) -0.005(2) -0.014(2)
C14 0.042(2) 0.044(3) 0.030(2) 0.006(2) 0.0043(19) -0.005(2)
C15 0.058(3) 0.046(3) 0.041(3) 0.004(2) 0.007(2) 0.004(2)
C16 0.084(4) 0.044(3) 0.056(4) 0.010(3) 0.016(3) -0.017(3)
C17 0.063(3) 0.063(4) 0.049(3) 0.003(3) 0.017(3) -0.022(3)
C18 0.052(3) 0.067(4) 0.049(3) -0.003(3) 0.017(2) -0.007(3)
C19 0.047(2) 0.046(3) 0.035(3) 0.001(2) 0.006(2) -0.002(2)
N21 0.0362(17) 0.043(2) 0.039(2) -0.0047(17) 0.0088(16) -0.0018(16)
C21 0.037(2) 0.039(2) 0.033(2) -0.005(2) 0.0060(19) -0.0003(19)
N22 0.0395(18) 0.045(2) 0.034(2) -0.0055(17) 0.0053(16) 0.0029(16)
C22 0.041(2) 0.059(3) 0.051(3) -0.007(3) 0.015(2) 0.001(2)
C23 0.050(3) 0.070(4) 0.046(3) -0.010(3) 0.018(2) 0.002(3)
C24 0.046(2) 0.044(3) 0.030(2) -0.009(2) 0.004(2) 0.001(2)
C25 0.053(3) 0.050(3) 0.030(3) -0.003(2) 0.006(2) 0.007(2)
C26 0.047(3) 0.064(3) 0.034(3) -0.004(2) -0.002(2) 0.012(2)
C27 0.044(2) 0.056(3) 0.044(3) -0.014(2) 0.006(2) 0.001(2)
C28 0.064(3) 0.039(3) 0.043(3) -0.010(2) 0.006(2) -0.001(2)
C29 0.057(3) 0.042(3) 0.037(3) -0.004(2) 0.002(2) 0.005(2)
C31 0.090(4) 0.061(4) 0.169(8) -0.004(4) 0.050(5) -0.013(4)
C151 0.086(4) 0.069(4) 0.087(5) 0.021(3) 0.027(4) 0.025(3)
C171 0.103(5) 0.102(5) 0.101(5) 0.001(4) 0.048(4) -0.047(4)
C191 0.070(3) 0.049(3) 0.066(4) 0.008(3) 0.018(3) 0.007(3)
C251 0.069(3) 0.055(3) 0.060(4) 0.011(3) -0.001(3) 0.007(3)
C271 0.049(3) 0.070(4) 0.078(4) -0.023(3) -0.001(3) -0.004(3)
C291 0.074(3) 0.052(3) 0.056(3) -0.002(3) -0.012(3) 0.012(3)

loop_
_atom_type_symbol
_atom_type_description
_atom_type_scat_dispersion_real
_atom_type_scat_dispersion_imag
_atom_type_scat_source
C C 0.0033 0.0016 'International Tables Vol C Tables 4.2.6.8 and 6.1.1.4'
H H 0.0000 0.0000 'International Tables Vol C Tables 4.2.6.8 and 6.1.1.4'
N N 0.0061 0.0033 'International Tables Vol C Tables 4.2.6.8 and 6.1.1.4'
Cl Cl 0.1484 0.1585 'International Tables Vol C Tables 4.2.6.8 and 6.1.1.4'
Fe Fe 0.3463 0.8444 'International Tables Vol C Tables 4.2.6.8 and 6.1.1.4'
Se Se -0.0929 2.2259 'International Tables Vol C Tables 4.2.6.8 and 6.1.1.4'

loop_
_geom_angle_atom_site_label_1
_geom_angle_atom_site_label_2
_geom_angle_atom_site_label_3
_geom_angle
C11 Se1 Se2 100.54(13)
N21 Fe N11 107.52(13)
N21 Fe Cl2 108.07(10)
N11 Fe Cl2 110.47(10)
N21 Fe Cl1 105.48(10)
N11 Fe Cl1 103.83(10)
Cl2 Fe Cl1 120.72(5)
C21 Se2 Se1 97.41(13)
C11 N11 C12 104.6(3)
C11 N11 Fe 135.2(3)
C12 N11 Fe 119.2(3)
N11 C11 N12 111.5(4)
N11 C11 Se1 129.7(3)
N12 C11 Se1 118.6(3)
C11 N12 C13 107.8(3)
C11 N12 C14 125.1(3)
C13 N12 C14 127.0(4)
C13 C12 N11 111.1(4)
C12 C13 N12 105.1(4)
C15 C14 C19 122.8(4)
C15 C14 N12 119.0(4)
C19 C14 N12 118.2(4)
C14 C15 C16 116.9(4)
C14 C15 C151 121.3(4)
C16 C15 C151 121.7(5)
C17 C16 C15 121.7(5)
C18 C17 C16 119.4(4)
C18 C17 C171 120.5(5)
C16 C17 C171 120.1(5)
C17 C18 C19 122.1(5)
C14 C19 C18 117.0(4)
C14 C19 C191 121.4(4)
C18 C19 C191 121.5(4)
C21 N21 C22 105.5(4)
C21 N21 Fe 122.1(3)
C22 N21 Fe 132.4(3)
N21 C21 N22 110.7(3)
N21 C21 Se2 125.2(3)
N22 C21 Se2 124.1(3)
C21 N22 C23 107.0(4)
C21 N22 C24 124.8(3)
C23 N22 C24 128.0(4)
C23 C22 N21 110.1(4)
C22 C23 N22 106.6(4)
C25 C24 C29 123.0(4)
C25 C24 N22 119.1(4)
C29 C24 N22 117.9(4)
C24 C25 C26 117.2(4)
C24 C25 C251 122.1(4)
C26 C25 C251 120.6(4)
C27 C26 C25 122.0(4)
C26 C27 C28 118.2(4)
C26 C27 C271 121.3(4)
C28 C27 C271 120.5(5)
C27 C28 C29 122.7(4)
C24 C29 C28 116.8(4)
C24 C29 C291 122.4(4)
C28 C29 C291 120.9(4)
Cl4 C31 Cl3 110.0(4)

loop_
_geom_bond_atom_site_label_1
_geom_bond_atom_site_label_2
_geom_bond_distance
Se1 C11 1.904(4)
Se1 Se2 2.3121(7)
Fe N21 2.088(3)
Fe N11 2.109(3)
Fe Cl2 2.2552(13)
Fe Cl1 2.2666(12)
Se2 C21 1.891(4)
Cl3 C31 1.752(7)
Cl4 C31 1.718(6)
N11 C11 1.328(5)
N11 C12 1.382(5)
C11 N12 1.341(5)
N12 C13 1.383(5)
N12 C14 1.446(5)
C12 C13 1.348(6)
C14 C15 1.388(6)
C14 C19 1.394(6)
C15 C16 1.408(6)
C15 C151 1.508(7)
C16 C17 1.368(7)
C17 C18 1.369(7)
C17 C171 1.525(7)
C18 C19 1.393(6)
C19 C191 1.501(6)
N21 C21 1.328(5)
N21 C22 1.374(5)
C21 N22 1.356(5)
N22 C23 1.370(5)
N22 C24 1.452(5)
C22 C23 1.343(6)
C24 C25 1.386(6)
C24 C29 1.385(6)
C25 C26 1.393(6)
C25 C251 1.512(6)
C26 C27 1.376(6)
C27 C28 1.379(6)
C27 C271 1.499(6)
C28 C29 1.387(6)
C29 C291 1.511(6)
